data_2204775
loop_
_publ_author_name
'Chopra, Deepak'
'Mohan, T. P.'
'Rao, K. S.'
'Guru Row, T. N.'

_publ_section_title
;(2<i>E</i>)-1-[(6-Chloropyridin-3-yl)methyl]-<i>N</i>-nitroimidazolidin-2-imine
 (imidachloprid)
;
_journal_issue 12
_journal_name_full 'Acta Crystallographica Section E'
_journal_page_first o2415
_journal_page_last o2417
_journal_paper_doi 10.1107/S1600536804029824
_journal_volume 60
_journal_year 2004
_chemical_formula_iupac 'C9 H10 Cl N5 O2'
_chemical_formula_moiety 'C9 H10 Cl N5 O2'
_chemical_formula_sum 'C9 H10 Cl N5 O2'
_chemical_formula_weight 255.67
_chemical_name_common Imidachloprid
_chemical_name_systematic
;
(2E)-1-[(6-Chloropyridin-3-yl)methyl]-N-nitroimidazolidin-2-imine
(imidachloprid)
;
_space_group_IT_number 14
_symmetry_cell_setting monoclinic
_symmetry_space_group_name_Hall '-P 2ybc'
_symmetry_space_group_name_H-M 'P 1 21/c 1'
_atom_sites_solution_hydrogens geom
_atom_sites_solution_primary direct
_atom_sites_solution_secondary difmap
_cell_angle_alpha 90
_cell_angle_beta 99.220(6)
_cell_angle_gamma 90
_cell_formula_units_Z 4
_cell_length_a 19.290(8)
_cell_length_b 4.839(2)
_cell_length_c 11.784(5)
_cell_measurement_reflns_used 865
_cell_measurement_temperature 293(2)
_cell_measurement_theta_max 25.7
_cell_measurement_theta_min 1.4
_cell_volume 1085.8(8)
_computing_cell_refinement SMART
_computing_data_collection 'SMART (Bruker, 2000)'
_computing_data_reduction 'SAINT (Bruker, 2000)'
_computing_molecular_graphics 'ORTEP-3 for Windows (Farrugia, 1997) and CAMERON (Watkin et al., 1993)'
_computing_publication_material 'PLATON (Spek, 1990)'
_computing_structure_refinement 'SHELXL97 (Sheldrick, 1997)'
_computing_structure_solution 'SIR92 (Altomare et al., 1993)'
_diffrn_ambient_temperature 293(2)
_diffrn_measured_fraction_theta_full 1.000
_diffrn_measured_fraction_theta_max 0.919
_diffrn_measurement_device_type 'Bruker SMART CCD area detector'
_diffrn_measurement_method '\f and \w scans'
_diffrn_radiation_monochromator graphite
_diffrn_radiation_source 'fine-focus sealed tube'
_diffrn_radiation_type MoK\a
_diffrn_radiation_wavelength 0.71073
_diffrn_reflns_av_R_equivalents 0.0351
_diffrn_reflns_av_sigmaI/netI 0.0351
_diffrn_reflns_limit_h_max 24
_diffrn_reflns_limit_h_min -24
_diffrn_reflns_limit_k_max 6
_diffrn_reflns_limit_k_min -6
_diffrn_reflns_limit_l_max 14
_diffrn_reflns_limit_l_min -14
_diffrn_reflns_number 8430
_diffrn_reflns_reduction_process
;
 ?
;
_diffrn_reflns_theta_full 25.00
_diffrn_reflns_theta_max 27.79
_diffrn_reflns_theta_min 1.07
_exptl_absorpt_coefficient_mu 0.350
_exptl_absorpt_correction_T_max 0.9526
_exptl_absorpt_correction_T_min 0.8416
_exptl_absorpt_correction_type multi-scan
_exptl_absorpt_process_details '(SADABS; Sheldrick, 1996)'
_exptl_crystal_colour colorless
_exptl_crystal_density_diffrn 1.564
_exptl_crystal_density_method 'Not Measured'
_exptl_crystal_description prism
_exptl_crystal_F_000 528
_exptl_crystal_size_max 0.51
_exptl_crystal_size_mid 0.18
_exptl_crystal_size_min 0.14
_refine_diff_density_max 0.454
_refine_diff_density_min -0.323
_refine_ls_extinction_method none
_refine_ls_goodness_of_fit_ref 1.121
_refine_ls_hydrogen_treatment refall
_refine_ls_matrix_type full
_refine_ls_number_parameters 194
_refine_ls_number_reflns 2364
_refine_ls_number_restraints 0
_refine_ls_restrained_S_all 1.121
_refine_ls_R_factor_all 0.0765
_refine_ls_R_factor_gt 0.0584
_refine_ls_shift/su_max 0.000
_refine_ls_shift/su_mean 0.000
_refine_ls_structure_factor_coef Fsqd
_refine_ls_weighting_details 'calc w = 1/[\s^2^(Fo^2^)+(0.0928P)^2^+0.1346P] where P = (Fo^2^+2Fc^2^)/3'
_refine_ls_weighting_scheme calc
_refine_ls_wR_factor_gt 0.1513
_refine_ls_wR_factor_ref 0.1619
_reflns_number_gt 1822
_reflns_number_total 2364
_reflns_threshold_expression I>2\s(I)
_cod_data_source_file ob6440.cif
_cod_data_source_block I
_cod_depositor_comments
;
The following automatic conversions were performed:
'_symmetry_cell_setting' value 'Monoclinic' changed to 'monoclinic'
according to '/home/saulius/struct/CIF-dictionaries/cif_core.dic'
dictionary named 'cif_core.dic' version 2.4.1 from 2010-06-29.

Automatic conversion script
Id: cif_fix_enum 1527 2010-12-29 10:47:43Z saulius 

The following automatic conversions were performed:

'_symmetry_cell_setting' value 'Monoclinic' changed to 'monoclinic'
according to /home/saulius/struct/CIF-dictionaries/cif_core.dic
dictionary named 'cif_core.dic' version 2.4.1 from 2010-06-29.

Automatic conversion script
Id: cif_fix_values 1715 2011-07-08 13:25:40Z adriana 
;
_cod_original_sg_symbol_H-M 'P 21/c'
_cod_database_code 2204775
_cod_database_fobs_code 2204775

loop_
_symmetry_equiv_pos_as_xyz
x,y,z
-x,1/2+y,1/2-z
-x,-y,-z
x,1/2-y,1/2+z

loop_
_atom_site_label
_atom_site_fract_x
_atom_site_fract_y
_atom_site_fract_z
_atom_site_U_iso_or_equiv
_atom_site_adp_type
_atom_site_calc_flag
_atom_site_occupancy
_atom_site_type_symbol
Cl1 0.54482(4) -0.38258(16) 0.67771(7) 0.0577(3) Uani d 1 Cl
N1 0.64941(13) -0.0440(6) 0.69919(19) 0.0554(6) Uani d 1 N
N2 0.80624(10) 0.3374(4) 0.52725(17) 0.0366(5) Uani d 1 N
N3 0.91593(12) 0.3125(5) 0.59913(19) 0.0442(5) Uani d 1 N
N4 0.83835(11) 0.6260(4) 0.67863(17) 0.0406(5) Uani d 1 N
N5 0.88983(13) 0.7327(5) 0.75567(17) 0.0475(6) Uani d 1 N
O1 0.87200(13) 0.9065(5) 0.82000(19) 0.0751(7) Uani d 1 O
O2 0.95102(12) 0.6611(5) 0.7630(2) 0.0692(7) Uani d 1 O
C1 0.60029(13) -0.1517(5) 0.6243(2) 0.0406(6) Uani d 1 C
C2 0.58924(14) -0.0939(6) 0.5092(2) 0.0470(7) Uani d 1 C
C3 0.63288(14) 0.0941(6) 0.4706(2) 0.0439(6) Uani d 1 C
C4 0.68547(12) 0.2145(5) 0.54596(19) 0.0356(5) Uani d 1 C
C5 0.69141(15) 0.1358(7) 0.6584(2) 0.0547(8) Uani d 1 C
C6 0.73371(13) 0.4252(6) 0.5086(2) 0.0397(6) Uani d 1 C
C7 0.83139(14) 0.1185(6) 0.4613(2) 0.0394(6) Uani d 1 C
C8 0.90970(14) 0.1174(6) 0.5052(2) 0.0441(6) Uani d 1 C
C9 0.85659(11) 0.4331(5) 0.60789(18) 0.0319(5) Uani d 1 C
H3N 0.9512(15) 0.348(5) 0.637(3) 0.041(8) Uiso d 1 H
H2 0.5520(16) -0.180(6) 0.459(3) 0.063(9) Uiso d 1 H
H3 0.6257(15) 0.151(6) 0.388(3) 0.061(9) Uiso d 1 H
H5 0.727(2) 0.211(8) 0.711(3) 0.087(11) Uiso d 1 H
H6A 0.7309(12) 0.590(5) 0.553(2) 0.027(6) Uiso d 1 H
H6B 0.7162(14) 0.468(6) 0.426(3) 0.050(8) Uiso d 1 H
H7A 0.8100(14) -0.049(6) 0.474(2) 0.045(7) Uiso d 1 H
H7B 0.8245(13) 0.171(5) 0.387(3) 0.041(7) Uiso d 1 H
H8A 0.9286(15) -0.060(6) 0.532(3) 0.052(8) Uiso d 1 H
H8B 0.9364(14) 0.187(6) 0.450(2) 0.042(7) Uiso d 1 H

loop_
_atom_site_aniso_label
_atom_site_aniso_U_11
_atom_site_aniso_U_22
_atom_site_aniso_U_33
_atom_site_aniso_U_12
_atom_site_aniso_U_13
_atom_site_aniso_U_23
Cl1 0.0544(5) 0.0648(5) 0.0554(5) -0.0078(3) 0.0134(3) 0.0096(3)
N1 0.0545(14) 0.0799(17) 0.0293(10) -0.0144(12) -0.0014(9) 0.0058(11)
N2 0.0332(10) 0.0436(11) 0.0318(10) -0.0013(8) 0.0013(8) -0.0075(8)
N3 0.0351(12) 0.0583(14) 0.0350(11) 0.0053(10) -0.0070(9) -0.0037(10)
N4 0.0448(12) 0.0452(12) 0.0298(10) -0.0050(9) -0.0005(8) -0.0068(8)
N5 0.0637(15) 0.0475(13) 0.0282(10) -0.0103(11) -0.0019(9) -0.0015(9)
O1 0.105(2) 0.0702(15) 0.0483(12) -0.0120(13) 0.0070(12) -0.0306(11)
O2 0.0550(13) 0.0809(15) 0.0619(14) -0.0065(11) -0.0207(10) -0.0188(12)
C1 0.0390(13) 0.0458(14) 0.0377(13) 0.0032(10) 0.0080(10) 0.0028(10)
C2 0.0432(15) 0.0603(17) 0.0341(12) -0.0123(12) -0.0039(11) -0.0022(12)
C3 0.0437(14) 0.0569(16) 0.0276(12) -0.0059(12) -0.0047(10) 0.0012(11)
C4 0.0325(12) 0.0430(13) 0.0300(11) 0.0042(10) 0.0005(9) -0.0019(10)
C5 0.0521(16) 0.080(2) 0.0277(12) -0.0205(15) -0.0053(11) -0.0037(12)
C6 0.0350(13) 0.0444(14) 0.0371(13) 0.0011(10) -0.0021(10) -0.0006(11)
C7 0.0482(15) 0.0386(14) 0.0307(12) -0.0006(11) 0.0040(10) -0.0025(10)
C8 0.0477(15) 0.0468(15) 0.0382(13) 0.0075(12) 0.0079(11) 0.0025(11)
C9 0.0345(12) 0.0368(12) 0.0231(10) -0.0030(9) 0.0004(8) 0.0061(9)

loop_
_atom_type_symbol
_atom_type_description
_atom_type_scat_dispersion_real
_atom_type_scat_dispersion_imag
_atom_type_scat_source
O O 0.0106 0.0060 'International Tables Vol C Tables 4.2.6.8 and 6.1.1.4'
N N 0.0061 0.0033 'International Tables Vol C Tables 4.2.6.8 and 6.1.1.4'
Cl Cl 0.1484 0.1585 'International Tables Vol C Tables 4.2.6.8 and 6.1.1.4'
H H 0.0000 0.0000 'International Tables Vol C Tables 4.2.6.8 and 6.1.1.4'
C C 0.0033 0.0016 'International Tables Vol C Tables 4.2.6.8 and 6.1.1.4'

loop_
_geom_angle_atom_site_label_1
_geom_angle_atom_site_label_2
_geom_angle_atom_site_label_3
_geom_angle
_geom_angle_publ_flag
C9 N2 C7 111.8(2) ?
C9 N2 C6 125.8(2) ?
C7 N2 C6 122.4(2) ?
C9 N3 C8 112.8(2) ?
C9 N3 H3N 124(2) ?
C8 N3 H3N 123(2) ?
C9 N4 N5 116.9(2) ?
O1 N5 O2 121.2(2) ?
O1 N5 N4 115.9(2) ?
O2 N5 N4 122.9(2) ?
C1 N1 C5 116.0(2) ?
N3 C9 N2 109.7(2) ?
N3 C9 N4 133.2(2) ?
N2 C9 N4 117.0(2) ?
C5 C4 C3 116.7(2) ?
C5 C4 C6 121.1(2) ?
C3 C4 C6 122.2(2) ?
N2 C6 C4 112.8(2) yes
N2 C6 H6A 107.5(14) ?
C4 C6 H6A 108.5(14) ?
N2 C6 H6B 112.0(16) ?
C4 C6 H6B 107.4(16) ?
H6A C6 H6B 108(2) ?
C2 C3 C4 120.0(2) ?
C2 C3 H3 120.7(17) ?
C4 C3 H3 119.2(17) ?
N2 C7 C8 102.8(2) ?
N2 C7 H7A 111.1(18) ?
C8 C7 H7A 112.6(17) ?
N2 C7 H7B 107.9(17) ?
C8 C7 H7B 108.4(17) ?
H7A C7 H7B 113(2) ?
N1 C1 C2 125.0(2) ?
N1 C1 Cl1 115.98(19) ?
C2 C1 Cl1 119.0(2) ?
N3 C8 C7 102.4(2) ?
N3 C8 H8A 110.3(18) ?
C7 C8 H8A 114.7(17) ?
N3 C8 H8B 107.6(17) ?
C7 C8 H8B 112.8(16) ?
H8A C8 H8B 109(2) ?
C3 C2 C1 117.4(2) ?
C3 C2 H2 122(2) ?
C1 C2 H2 120(2) ?
N1 C5 C4 124.9(2) ?
N1 C5 H5 116(2) ?
C4 C5 H5 119(2) ?

loop_
_geom_bond_atom_site_label_1
_geom_bond_atom_site_label_2
_geom_bond_distance
_geom_bond_publ_flag
Cl1 C1 1.734(3) ?
N2 C9 1.328(3) yes
N2 C7 1.443(3) ?
N2 C6 1.445(3) ?
N3 C9 1.304(3) yes
N3 C8 1.445(3) ?
N3 H3N 0.77(3) ?
O2 N5 1.220(3) ?
N4 C9 1.336(3) yes
N4 N5 1.337(3) ?
N5 O1 1.218(3) ?
N1 C1 1.296(3) ?
N1 C5 1.330(4) ?
C4 C5 1.365(3) ?
C4 C3 1.367(3) ?
C4 C6 1.494(4) ?
C6 H6A 0.96(2) ?
C6 H6B 1.00(3) ?
C3 C2 1.366(4) ?
C3 H3 1.00(3) ?
C7 C8 1.516(4) ?
C7 H7A 0.93(3) ?
C7 H7B 0.91(3) ?
C1 C2 1.368(4) ?
C8 H8A 0.97(3) ?
C8 H8B 0.95(3) ?
C2 H2 0.95(3) ?
C5 H5 0.92(4) ?

loop_
_geom_hbond_atom_site_label_D
_geom_hbond_atom_site_label_H
_geom_hbond_atom_site_label_A
_geom_hbond_site_symmetry_A
_geom_hbond_distance_DH
_geom_hbond_distance_HA
_geom_hbond_distance_DA
_geom_hbond_angle_DHA
_geom_hbond_publ_flag
N3 H3N O2 1_555 0.77(3) 2.12(3) 2.572(3) 118(3) yes
N3 H3N O2 2_746 0.77(3) 2.25(3) 2.903(4) 143(2) yes
C7 H7B O1 4_564 0.90(3) 2.42(3) 3.015(4) 123(2) yes

loop_
_geom_torsion_atom_site_label_1
_geom_torsion_atom_site_label_2
_geom_torsion_atom_site_label_3
_geom_torsion_atom_site_label_4
_geom_torsion
_geom_torsion_publ_flag
C9 N4 N5 O1 -179.4(2) ?
C9 N4 N5 O2 0.0(4) ?
C8 N3 C9 N2 0.8(3) yes
C8 N3 C9 N4 -178.6(2) ?
C7 N2 C9 N3 4.1(3) ?
C6 N2 C9 N3 -178.9(2) ?
C7 N2 C9 N4 -176.3(2) ?
C6 N2 C9 N4 0.6(3) ?
N5 N4 C9 N3 2.9(4) ?
N5 N4 C9 N2 -176.5(2) ?
C9 N2 C6 C4 -107.0(3) ?
C7 N2 C6 C4 69.6(3) yes
C5 C4 C6 N2 63.0(3) yes
C3 C4 C6 N2 -118.0(3) ?
C5 C4 C3 C2 0.3(4) ?
C6 C4 C3 C2 -178.8(2) ?
C9 N2 C7 C8 -6.9(3) yes
C6 N2 C7 C8 176.0(2) ?
C5 N1 C1 C2 0.0(4) ?
C5 N1 C1 Cl1 -179.2(2) ?
C9 N3 C8 C7 -5.0(3) ?
N2 C7 C8 N3 6.7(3) ?
C4 C3 C2 C1 0.5(4) ?
N1 C1 C2 C3 -0.7(4) ?
Cl1 C1 C2 C3 178.4(2) ?
C1 N1 C5 C4 1.0(5) ?
C3 C4 C5 N1 -1.2(5) ?
C6 C4 C5 N1 177.9(3) ?

loop_
_cod_related_entry_id
_cod_related_entry_database
_cod_related_entry_code
1 ChemSpider 77934
